data_2011236
loop_
_publ_author_name
'Morales, Angel Dago'
'Novoa de Armas, H\'ector'
'Blaton, Norbert M.'
'Peeters, Oswald M.'
'De Ranter, Camiel J.'
'M\'arquez, Heidy'
'Hern\'andez, Ram\'on Pom\'es'

_publ_section_title
;
 <i>O</i>-Isopropyl <i>N</i>-(2-furoyl)thiocarbamate
;
_journal_issue 8
_journal_name_full 'Acta Crystallographica Section C'
_journal_page_first 1042
_journal_page_last 1043
_journal_paper_doi 10.1107/S0108270100007514
_journal_volume 56
_journal_year 2000
_chemical_formula_moiety 'C9 H11 N O3 S'
_chemical_formula_sum 'C9 H11 N O3 S'
_chemical_formula_weight 213.25
_chemical_name_systematic
;
O-Isopropyl N-(2-furoyl)thiocarbamate
;
_space_group_IT_number 11
_symmetry_cell_setting monoclinic
_symmetry_space_group_name_Hall '-P 2yb'
_symmetry_space_group_name_H-M 'P 1 21/m 1'
_cell_angle_alpha 90.00
_cell_angle_beta 107.43(4)
_cell_angle_gamma 90.00
_cell_formula_units_Z 2
_cell_length_a 7.679(4)
_cell_length_b 7.004(5)
_cell_length_c 10.372(5)
_cell_measurement_reflns_used 25
_cell_measurement_temperature 293(2)
_cell_measurement_theta_max 15
_cell_measurement_theta_min 10
_cell_volume 532.2(5)
_computing_cell_refinement DIF4
_computing_data_collection 'DIF4 (Stoe & Cie, 1992)'
_computing_data_reduction 'REDU-4 (Stoe & Cie, 1992)'
_computing_molecular_graphics 'DIAMOND (Bergerhoff, 1996)'
_computing_publication_material 'SHELXL97 (Sheldrick 1997) and PARST (Nardelli, 1983, 1995)'
_computing_structure_refinement 'SHELXL97 (Sheldrick, 1997)'
_computing_structure_solution 'SHELXS97 (Sheldrick, 1997)'
_diffrn_ambient_temperature 293(2)
_diffrn_measurement_device_type 'Stoe Stadi-4 four-circle'
_diffrn_measurement_method \w
_diffrn_radiation_monochromator graphite
_diffrn_radiation_source 'fine-focus sealed tube'
_diffrn_radiation_type MoK\a
_diffrn_radiation_wavelength .71073
_diffrn_reflns_av_R_equivalents .058
_diffrn_reflns_av_sigmaI/netI .1236
_diffrn_reflns_limit_h_max 9
_diffrn_reflns_limit_h_min -2
_diffrn_reflns_limit_k_max 8
_diffrn_reflns_limit_k_min -2
_diffrn_reflns_limit_l_max 12
_diffrn_reflns_limit_l_min -12
_diffrn_reflns_number 1980
_diffrn_reflns_theta_full 24.99
_diffrn_reflns_theta_max 24.99
_diffrn_reflns_theta_min 2.06
_diffrn_standards_decay_% <2.0
_diffrn_standards_interval_time 60
_diffrn_standards_number 2
_exptl_absorpt_coefficient_mu .285
_exptl_absorpt_correction_type none
_exptl_crystal_colour colourless
_exptl_crystal_density_diffrn 1.331
_exptl_crystal_density_meas ?
_exptl_crystal_density_method 'not measured'
_exptl_crystal_description prism
_exptl_crystal_F_000 224
_exptl_crystal_size_max .6
_exptl_crystal_size_mid .2
_exptl_crystal_size_min .1
_refine_diff_density_max .19
_refine_diff_density_min -.19
_refine_ls_extinction_coef .038(7)
_refine_ls_extinction_method SHELXL97
_refine_ls_goodness_of_fit_ref .979
_refine_ls_hydrogen_treatment constr
_refine_ls_matrix_type full
_refine_ls_number_parameters 84
_refine_ls_number_reflns 1019
_refine_ls_number_restraints 0
_refine_ls_restrained_S_all .979
_refine_ls_R_factor_all .169
_refine_ls_R_factor_gt .055
_refine_ls_shift/su_max <0.001
_refine_ls_shift/su_mean .000
_refine_ls_structure_factor_coef Fsqd
_refine_ls_weighting_details 'calc w = 1/[\s^2^(Fo^2^)+(0.0545P)^2^+0.0084P] where P = (Fo^2^+2Fc^2^)/3'
_refine_ls_weighting_scheme calc
_refine_ls_wR_factor_ref .134
_reflns_number_gt 457
_reflns_number_total 1019
_reflns_threshold_expression I>2\s(I)
_cod_data_source_file na1477.cif
_cod_data_source_block I
_cod_depositor_comments
;
The following automatic conversions were performed:

'_exptl_crystal_density_meas' value 'none' was changed to '?' - the
value is perceived as not measured.

Automatic conversion script
Id: cif_fix_values 3008 2015-01-20 13:52:24Z robertas 
;
_cod_original_sg_symbol_H-M 'P 21/m'
_cod_database_code 2011236
_cod_database_fobs_code 2011236

loop_
_symmetry_equiv_pos_as_xyz
'x, y, z'
'-x, y+1/2, -z'
'-x, -y, -z'
'x, -y-1/2, z'

loop_
_atom_site_label
_atom_site_fract_x
_atom_site_fract_y
_atom_site_fract_z
_atom_site_U_iso_or_equiv
_atom_site_adp_type
_atom_site_calc_flag
_atom_site_refinement_flags
_atom_site_occupancy
_atom_site_disorder_assembly
_atom_site_disorder_group
_atom_site_type_symbol
S1 .3128(2) .2500 .91368(13) .0848(8) Uani d S 1 . . S
O1 -.1571(5) .2500 .4904(3) .0656(13) Uani d S 1 . . O
O2 .2914(5) .2500 .4666(3) .0947(19) Uani d S 1 . . O
O3 .4864(5) .2500 .7292(3) .0827(17) Uani d S 1 . . O
N1 .1849(5) .2500 .6505(4) .0590(15) Uani d S 1 . . N
H1 .0830 .2500 .6690 .071 Uiso calc SR 1 . . H
C1 -.3197(7) .2500 .3881(6) .076(2) Uani d S 1 . . C
H1A -.4345 .2500 .4011 .091 Uiso calc SR 1 . . H
C2 -.2903(7) .2500 .2686(6) .070(2) Uani d S 1 . . C
H2 -.3784 .2500 .1844 .084 Uiso calc SR 1 . . H
C3 -.1005(7) .2500 .2938(5) .0659(19) Uani d S 1 . . C
H3 -.0387 .2500 .2291 .079 Uiso calc SR 1 . . H
C4 -.0237(7) .2500 .4294(5) .0551(18) Uani d S 1 . . C
C5 .1670(8) .2500 .5134(5) .0588(18) Uani d S 1 . . C
C6 .3373(7) .2500 .7623(5) .0537(18) Uani d S 1 . . C
C7 .6648(7) .2500 .8351(6) .096(3) Uani d S 1 . . C
H7 .6499 .2500 .9257 .116 Uiso calc SR 1 . . H
C8 .7613(6) .4272(9) .8109(5) .123(3) Uani d . 1 . . C
H8A .7647 .4285 .7192 .185 Uiso calc R 1 . . H
H8B .8837 .4283 .8712 .185 Uiso calc R 1 . . H
H8C .6972 .5380 .8271 .185 Uiso calc R 1 . . H

loop_
_atom_site_aniso_label
_atom_site_aniso_U_11
_atom_site_aniso_U_22
_atom_site_aniso_U_33
_atom_site_aniso_U_12
_atom_site_aniso_U_13
_atom_site_aniso_U_23
S1 .0516(10) .155(2) .0464(8) .000 .0131(7) .000
O1 .035(2) .107(4) .053(2) .000 .0114(19) .000
O2 .036(2) .199(6) .050(2) .000 .0134(19) .000
O3 .033(2) .167(5) .0436(19) .000 .0048(17) .000
N1 .030(2) .100(5) .045(2) .000 .008(2) .000
C1 .032(3) .113(7) .075(4) .000 .006(3) .000
C2 .045(4) .096(7) .056(3) .000 -.005(3) .000
C3 .044(4) .100(6) .051(3) .000 .010(3) .000
C4 .034(3) .087(6) .044(3) .000 .010(2) .000
C5 .047(4) .082(6) .048(3) .000 .016(3) .000
C6 .035(3) .071(6) .054(3) .000 .012(3) .000
C7 .034(4) .202(11) .052(3) .000 .011(3) .000
C8 .055(3) .152(7) .140(5) .004(4) -.007(3) -.056(5)

loop_
_atom_type_symbol
_atom_type_description
_atom_type_scat_dispersion_real
_atom_type_scat_dispersion_imag
_atom_type_scat_source
C C .0033 .0016 'International Tables Vol C Tables 4.2.6.8 and 6.1.1.4'
H H .0000 .0000 'International Tables Vol C Tables 4.2.6.8 and 6.1.1.4'
N N .0061 .0033 'International Tables Vol C Tables 4.2.6.8 and 6.1.1.4'
O O .0106 .0060 'International Tables Vol C Tables 4.2.6.8 and 6.1.1.4'
S S .1246 .1234 'International Tables Vol C Tables 4.2.6.8 and 6.1.1.4'

loop_
_geom_angle_atom_site_label_1
_geom_angle_atom_site_label_2
_geom_angle_atom_site_label_3
_geom_angle_site_symmetry_1
_geom_angle_site_symmetry_3
_geom_angle
_geom_angle_publ_flag
C4 O1 C1 . . 106.2(4) ?
C6 O3 C7 . . 120.1(4) yes
C6 N1 C5 . . 131.4(4) yes
C6 N1 H1 . . 114.3 ?
C5 N1 H1 . . 114.3 ?
C2 C1 O1 . . 110.6(5) ?
C2 C1 H1A . . 124.7 ?
O1 C1 H1A . . 124.7 ?
C1 C2 C3 . . 106.5(5) ?
C1 C2 H2 . . 126.7 ?
C3 C2 H2 . . 126.7 ?
C4 C3 C2 . . 107.4(5) ?
C4 C3 H3 . . 126.3 ?
C2 C3 H3 . . 126.3 ?
C3 C4 O1 . . 109.3(4) ?
C3 C4 C5 . . 131.8(5) ?
O1 C4 C5 . . 118.9(4) ?
O2 C5 N1 . . 124.8(5) yes
O2 C5 C4 . . 122.5(5) yes
N1 C5 C4 . . 112.6(5) yes
O3 C6 N1 . . 111.9(4) yes
O3 C6 S1 . . 128.4(4) yes
N1 C6 S1 . . 119.7(4) yes
O3 C7 C8 . 4_565 105.6(3) ?
O3 C7 C8 . . 105.6(3) ?
C8 C7 C8 4_565 . 111.1(6) ?
O3 C7 H7 . . 111.4 ?
C8 C7 H7 4_565 . 111.4 ?
C8 C7 H7 . . 111.4 ?
C7 C8 H8A . . 109.5 ?
C7 C8 H8B . . 109.5 ?
H8A C8 H8B . . 109.5 ?
C7 C8 H8C . . 109.5 ?
H8A C8 H8C . . 109.5 ?
H8B C8 H8C . . 109.5 ?

loop_
_geom_bond_atom_site_label_1
_geom_bond_atom_site_label_2
_geom_bond_site_symmetry_2
_geom_bond_distance
_geom_bond_publ_flag
S1 C6 . 1.636(5) yes
O1 C4 . 1.356(6) yes
O1 C1 . 1.375(6) yes
O2 C5 . 1.194(6) yes
O3 C6 . 1.290(6) yes
O3 C7 . 1.477(6) yes
N1 C6 . 1.379(6) yes
N1 C5 . 1.387(6) yes
N1 H1 . .86 ?
C1 C2 . 1.326(7) ?
C1 H1A . .93 ?
C2 C3 . 1.402(7) ?
C2 H2 . .93 ?
C3 C4 . 1.352(7) ?
C3 H3 . .93 ?
C4 C5 . 1.463(7) ?
C7 C8 4_565 1.505(6) ?
C7 C8 . 1.505(6) ?
C7 H7 . .9800 ?
C8 H8A . .96 ?
C8 H8B . .96 ?
C8 H8C . .96 ?

loop_
_geom_hbond_atom_site_label_D
_geom_hbond_atom_site_label_H
_geom_hbond_atom_site_label_A
_geom_hbond_site_symmetry_A
_geom_hbond_distance_DH
_geom_hbond_distance_HA
_geom_hbond_distance_DA
_geom_hbond_angle_DHA
_geom_hbond_publ_flag
N1 H1 O1 . .86 2.19 2.654(6) 114 yes
C1 H1A O2 1_455 .93 2.40 3.322(7) 172 yes
C7 H7 S1 . .98 2.55 3.048(7) 111 yes

loop_
_geom_torsion_atom_site_label_1
_geom_torsion_atom_site_label_2
_geom_torsion_atom_site_label_3
_geom_torsion_atom_site_label_4
_geom_torsion_site_symmetry_4
_geom_torsion
C4 O1 C1 C2 . 0
O1 C1 C2 C3 . 0
C1 C2 C3 C4 . 0
C2 C3 C4 O1 . 0
C2 C3 C4 C5 . 180
C1 O1 C4 C3 . 0
C1 O1 C4 C5 . 180
C6 N1 C5 O2 . 0
C6 N1 C5 C4 . 180
C3 C4 C5 O2 . 0
O1 C4 C5 O2 . 180
C3 C4 C5 N1 . 180
O1 C4 C5 N1 . 0
C7 O3 C6 N1 . 180
C7 O3 C6 S1 . 0
C5 N1 C6 O3 . 0
C5 N1 C6 S1 . 180
C6 O3 C7 C8 4_565 121.1(3)
C6 O3 C7 C8 . -121.1(3)
